data_1562777
loop_
_publ_author_name
'Ishizawa, N.'
'Asaka, T.'
'Kudo, T.'
'Fukuda, K.'
'Abe, N.'
'Arima, T.'

_publ_section_title
;
 Incommensurate structure of GdBaCo2O5+\d (\d\\sim 0.38)
;
_journal_name_full 'Journal of Solid State Chemistry'
_journal_page_first 532
_journal_page_last 541
_journal_paper_doi 10.1016/j.jssc.2012.11.004
_journal_volume 198
_journal_year 2013
_chemical_absolute_configuration .
_chemical_formula_sum 'Ba Co2 Gd O5.328'
_chemical_formula_weight 497.7
_space_group_IT_number 123
_space_group_name_Hall '-P 4 2'
_space_group_name_H-M_alt 'P 4/m m m'
_space_group_ssg_name P4/mmm(\a00)0000(0\a0)0000
_symmetry_cell_setting tetragonal
_symmetry_space_group_name_H-M 'P 4/m m m'
_cell_angle_alpha 90
_cell_angle_beta 90
_cell_angle_gamma 90
_cell_formula_units_Z 1
_cell_length_a 3.8934
_cell_length_b 3.8934
_cell_length_c 7.52670(10)
_cell_measurement_temperature 296
_cell_measurement_theta_max 45.38
_cell_measurement_theta_min 1
_cell_modulation_dimension 2
_cell_volume 114.0940(15)
_diffrn_ambient_temperature 296
_diffrn_measured_fraction_theta_full 1
_diffrn_measured_fraction_theta_max 0
_diffrn_measurement_device 'four-cycle diffractometer'
_diffrn_measurement_device_type 'Bruker SMART APEX CCDarea-detecto'
_diffrn_radiation_monochromator graphite
_diffrn_radiation_probe x-ray
_diffrn_radiation_source 'X-ray tube'
_diffrn_radiation_type 'Mo K\a'
_diffrn_radiation_wavelength 0.71073
_diffrn_reflns_av_R_equivalents 0.0223
_diffrn_reflns_av_sigmaI/netI 0.0096
_diffrn_reflns_limit_h_max 8
_diffrn_reflns_limit_h_min -6
_diffrn_reflns_limit_index_m_1_max 1
_diffrn_reflns_limit_index_m_1_min -1
_diffrn_reflns_limit_index_m_2_max 1
_diffrn_reflns_limit_index_m_2_min -1
_diffrn_reflns_limit_k_max 8
_diffrn_reflns_limit_k_min -8
_diffrn_reflns_limit_l_max 14
_diffrn_reflns_limit_l_min -15
_diffrn_reflns_number 21501
_diffrn_reflns_theta_full 45.38
_diffrn_reflns_theta_max 45.38
_diffrn_reflns_theta_min 3.23
_exptl_absorpt_coefficient_mu 29.925
_exptl_absorpt_correction_T_max 0.1826
_exptl_absorpt_correction_T_min 0.1223
_exptl_absorpt_correction_type multi-scan
_exptl_absorpt_process_details '(SADABS; Sheldrick, 1996)'
_exptl_crystal_density_diffrn 7.2412
_exptl_crystal_F_000 217
_exptl_crystal_size_max 0.09
_exptl_crystal_size_mid 0.09
_exptl_crystal_size_min 0.09
_refine_diff_density_max 8.98
_refine_diff_density_min -4.16
_refine_ls_extinction_coef 430(30)
_refine_ls_extinction_method 'B-C type 1 Lorentzian isotropic (Becker & Coppens, 1974)'
_refine_ls_goodness_of_fit_gt 2.79
_refine_ls_goodness_of_fit_ref 2.66
_refine_ls_number_constraints 0
_refine_ls_number_parameters 63
_refine_ls_number_reflns 2513
_refine_ls_number_restraints 0
_refine_ls_R_factor_all 0.0320
_refine_ls_R_factor_gt 0.0279
_refine_ls_shift/su_max 0.0142
_refine_ls_shift/su_mean 0.0036
_refine_ls_structure_factor_coef F
_refine_ls_weighting_details w=1/(\s^2^(F)+0.0001F^2^)
_refine_ls_weighting_scheme sigma
_refine_ls_wR_factor_gt 0.0439
_refine_ls_wR_factor_ref 0.0446
_reflns_number_gt 2216
_reflns_number_total 2513
_reflns_threshold_expression I>3\s(I)
_cod_data_source_file JSSC-2913-198-532.cif
_cod_data_source_block 5d-comm
_cod_depositor_comments
;
The following automatic conversions were performed:

data item '_diffrn_radiation_probe' value 'X-ray' was changed to
'x-ray' in accordance with the built-in table derived from the CIF
Core dictionary named 'cif_core.dic' version 2.4.5 last updated on
2014-11-21.

Automatic conversion script
Id: cif_fix_values 8369 2020-08-20 11:38:08Z andrius 
;
_cod_original_formula_sum 'Ba1 Co2 Gd1 O5.328'
_cod_database_code 1562777
_jana_cell_commen_supercell_matrix_1_1 3
_jana_cell_commen_supercell_matrix_1_2 0
_jana_cell_commen_supercell_matrix_1_3 0
_jana_cell_commen_supercell_matrix_2_1 0
_jana_cell_commen_supercell_matrix_2_2 3
_jana_cell_commen_supercell_matrix_2_3 0
_jana_cell_commen_supercell_matrix_3_1 0
_jana_cell_commen_supercell_matrix_3_2 0
_jana_cell_commen_supercell_matrix_3_3 1
_jana_cell_commen_t_section_1 0
_jana_cell_commen_t_section_2 0

loop_
_space_group_symop_id
_space_group_symop_operation_xyz
1 x,y,z
2 -x,-y,z
3 -y,x,z
4 y,-x,z
5 -x,y,-z
6 x,-y,-z
7 y,x,-z
8 -y,-x,-z
9 -x,-y,-z
10 x,y,-z
11 y,-x,-z
12 -y,x,-z
13 x,-y,z
14 -x,y,z
15 -y,-x,z
16 y,x,z

loop_
_space_group_symop_ssg_id
_space_group_symop_ssg_operation_algebraic
1 x1,x2,x3,x4,x5
2 -x1,-x2,x3,-x4,-x5
3 -x2,x1,x3,-x5,x4
4 x2,-x1,x3,x5,-x4
5 -x1,x2,-x3,-x4,x5
6 x1,-x2,-x3,x4,-x5
7 x2,x1,-x3,x5,x4
8 -x2,-x1,-x3,-x5,-x4
9 -x1,-x2,-x3,-x4,-x5
10 x1,x2,-x3,x4,x5
11 x2,-x1,-x3,x5,-x4
12 -x2,x1,-x3,-x5,x4
13 x1,-x2,x3,x4,-x5
14 -x1,x2,x3,-x4,x5
15 -x2,-x1,x3,-x5,-x4
16 x2,x1,x3,x5,x4

loop_
_atom_site_label
_atom_site_type_symbol
_atom_site_fract_x
_atom_site_fract_y
_atom_site_fract_z
_atom_site_adp_type
_atom_site_U_iso_or_equiv
_atom_site_symmetry_multiplicity
_atom_site_occupancy
_atom_site_calc_flag
_atom_site_refinement_flags
_atom_site_disorder_assembly
_atom_site_disorder_group
Gd1 Gd 0 0 0.5 Uani 0.00806(5) . 1 d . . .
Ba1 Ba 0 0 0 Uani 0.00626(5) . 1 d . . .
Co1 Co 0.5 0.5 0.25393(4) Uani 0.00494(9) . 1 d . . .
O1 O 0.5 0.5 0 Uani 0.0094(4) . 1 d . . .
O2 O 0.5 0 0.2943(2) Uani 0.0109(3) . 1 d . . .
O3 O 0.5 0.5 0.5 Uiso 0.0062(8) . 0.328(12) d . . .

loop_
_atom_site_aniso_label
_atom_site_aniso_type_symbol
_atom_site_aniso_U_11
_atom_site_aniso_U_22
_atom_site_aniso_U_33
_atom_site_aniso_U_12
_atom_site_aniso_U_13
_atom_site_aniso_U_23
Gd1 Gd 0.00896(8) 0.00896(8) 0.00626(9) 0 0 0
Ba1 Ba 0.00536(7) 0.00536(7) 0.00804(12) 0 0 0
Co1 Co 0.00425(12) 0.00425(12) 0.0063(2) 0 0 0
O1 O 0.0111(6) 0.0111(6) 0.0059(9) 0 0 0
O2 O 0.0100(5) 0.0089(4) 0.0138(5) 0 0 0

loop_
_atom_site_displace_Fourier_atom_site_label
_atom_site_displace_Fourier_axis
_atom_site_displace_Fourier_wave_vector_seq_id
_atom_site_displace_Fourier_param_cos
_atom_site_displace_Fourier_param_sin
Gd1 x 1 0 -0.03721(15)
Gd1 y 1 0 0
Gd1 z 1 0 0
Gd1 x 2 0 0
Gd1 y 2 0 -0.03721(15)
Gd1 z 2 0 0
Gd1 x 3 0 -0.01503(8)
Gd1 y 3 0 -0.01503(8)
Gd1 z 3 0 0
Gd1 x 4 0 -0.01503(8)
Gd1 y 4 0 0.01503(8)
Gd1 z 4 0 0
Ba1 x 1 0 0.00540(4)
Ba1 y 1 0 0
Ba1 z 1 0 0
Ba1 x 2 0 0
Ba1 y 2 0 0.00540(4)
Ba1 z 2 0 0
Ba1 x 3 0 -0.00311(3)
Ba1 y 3 0 -0.00311(3)
Ba1 z 3 0 0
Ba1 x 4 0 -0.00311(3)
Ba1 y 4 0 0.00311(3)
Ba1 z 4 0 0
Co1 x 1 0 -0.00179(6)
Co1 y 1 0 0
Co1 z 1 -0.00343(4) 0
Co1 x 2 0 0
Co1 y 2 0 -0.00179(6)
Co1 z 2 -0.00343(4) 0
Co1 x 3 0 0.00405(5)
Co1 y 3 0 0.00405(5)
Co1 z 3 0.00042(4) 0
Co1 x 4 0 0.00405(5)
Co1 y 4 0 -0.00405(5)
Co1 z 4 0.00042(4) 0
O1 x 1 0 0.0211(7)
O1 y 1 0 0
O1 z 1 0 0
O1 x 2 0 0
O1 y 2 0 0.0211(7)
O1 z 2 0 0
O1 x 3 0 0.0097(4)
O1 y 3 0 0.0097(4)
O1 z 3 0 0
O1 x 4 0 0.0097(4)
O1 y 4 0 -0.0097(4)
O1 z 4 0 0
O2 x 1 0 0.0021(4)
O2 y 1 0 0
O2 z 1 -0.0148(2) 0
O2 x 2 0 0
O2 y 2 0 0.0098(4)
O2 z 2 -0.0149(2) 0
O2 x 3 0 0.0022(3)
O2 y 3 0 0.0067(3)
O2 z 3 -0.00770(17) 0
O2 x 4 0 0.0022(3)
O2 y 4 0 -0.0067(3)
O2 z 4 -0.00770(17) 0
O3 x 1 0 -0.0451(9)
O3 y 1 0 0
O3 z 1 0 0
O3 x 2 0 0
O3 y 2 0 -0.0451(9)
O3 z 2 0 0

loop_
_atom_site_Fourier_wave_vector_seq_id
_jana_atom_site_fourier_wave_vector_q1_coeff
_jana_atom_site_fourier_wave_vector_q2_coeff
1 1 0
2 0 1
3 1 1
4 1 -1

loop_
_atom_site_occ_Fourier_atom_site_label
_atom_site_occ_Fourier_wave_vector_seq_id
_atom_site_occ_Fourier_param_cos
_atom_site_occ_Fourier_param_sin
O3 1 0.334(9) 0
O3 2 0.334(9) 0
O3 3 0.159(7) 0
O3 4 0.159(7) 0

loop_
_atom_site_U_Fourier_atom_site_label
_atom_site_U_Fourier_tens_elem
_atom_site_U_Fourier_wave_vector_seq_id
_atom_site_U_Fourier_param_cos
_atom_site_U_Fourier_param_sin
Gd1 U11 1 -0.00147(5) 0
Gd1 U22 1 0.00390(7) 0
Gd1 U33 1 0.00142(5) 0
Gd1 U12 1 0 0
Gd1 U13 1 0 0
Gd1 U23 1 0 0
Gd1 U11 2 0.00390(7) 0
Gd1 U22 2 -0.00147(5) 0
Gd1 U33 2 0.00142(5) 0
Gd1 U12 2 0 0
Gd1 U13 2 0 0
Gd1 U23 2 0 0
Gd1 U11 3 -0.00031(4) 0
Gd1 U22 3 -0.00031(4) 0
Gd1 U33 3 0.00110(6) 0
Gd1 U12 3 -0.00071(4) 0
Gd1 U13 3 0 0
Gd1 U23 3 0 0
Gd1 U11 4 -0.00031(4) 0
Gd1 U22 4 -0.00031(4) 0
Gd1 U33 4 0.00110(6) 0
Gd1 U12 4 0.00071(4) 0
Gd1 U13 4 0 0
Gd1 U23 4 0 0
Ba1 U11 1 -0.00027(5) 0
Ba1 U22 1 -0.00037(5) 0
Ba1 U33 1 -0.00140(5) 0
Ba1 U12 1 0 0
Ba1 U13 1 0 0
Ba1 U23 1 0 0
Ba1 U11 2 -0.00037(5) 0
Ba1 U22 2 -0.00027(5) 0
Ba1 U33 2 -0.00140(5) 0
Ba1 U12 2 0 0
Ba1 U13 2 0 0
Ba1 U23 2 0 0
Ba1 U11 3 0.00000(3) 0
Ba1 U22 3 0.00000(3) 0
Ba1 U33 3 0.00016(6) 0
Ba1 U12 3 0.00004(4) 0
Ba1 U13 3 0 0
Ba1 U23 3 0 0
Ba1 U11 4 0.00000(3) 0
Ba1 U22 4 0.00000(3) 0
Ba1 U33 4 0.00016(6) 0
Ba1 U12 4 -0.00004(4) 0
Ba1 U13 4 0 0
Ba1 U23 4 0 0
Co1 U11 1 0.00027(8) 0
Co1 U22 1 -0.00098(8) 0
Co1 U33 1 -0.00089(9) 0
Co1 U12 1 0 0
Co1 U13 1 0 0.00008(7)
Co1 U23 1 0 0
Co1 U11 2 -0.00098(8) 0
Co1 U22 2 0.00027(8) 0
Co1 U33 2 -0.00089(9) 0
Co1 U12 2 0 0
Co1 U13 2 0 0
Co1 U23 2 0 0.00008(7)
Co1 U11 3 0.00005(5) 0
Co1 U22 3 0.00005(5) 0
Co1 U33 3 0.00020(11) 0
Co1 U12 3 0.00008(6) 0
Co1 U13 3 0 0.00015(5)
Co1 U23 3 0 0.00015(5)
Co1 U11 4 0.00005(5) 0
Co1 U22 4 0.00005(5) 0
Co1 U33 4 0.00020(11) 0
Co1 U12 4 -0.00008(6) 0
Co1 U13 4 0 0.00015(5)
Co1 U23 4 0 -0.00015(5)

loop_
_atom_type_symbol
_atom_type_scat_dispersion_real
_atom_type_scat_dispersion_imag
_atom_type_scat_source
Ba -0.3244 2.2819 'International Tables Vol C tables 4.2.6.8 and 6.1.1.1'
Co 0.3494 0.9721 'International Tables Vol C tables 4.2.6.8 and 6.1.1.1'
Gd -0.1653 3.9035 'International Tables Vol C tables 4.2.6.8 and 6.1.1.1'
O 0.0106 0.0060 'International Tables Vol C tables 4.2.6.8 and 6.1.1.1'

loop_
_cell_wave_vector_seq_id
_cell_wave_vector_x
_cell_wave_vector_y
_cell_wave_vector_z
1 0.333333 0.000000 0.000000
2 0.000000 0.333333 0.000000

loop_
_geom_bond_atom_site_label_1
_geom_bond_atom_site_label_2
_geom_bond_site_ssg_symmetry_1
_geom_bond_site_ssg_symmetry_2
_geom_bond_distance_av
_geom_bond_distance_min
_geom_bond_distance_max
Gd1 Gd1 . 1_45555 3.8947(10) 3.6665(10) 4.3471(13)
Gd1 Gd1 . 1_54555 3.8947(9) 3.6665(9) 4.3471(13)
Gd1 Gd1 . 1_56555 3.8947(9) 3.6665(9) 4.3471(13)
Gd1 Gd1 . 1_65555 3.8947(10) 3.6665(10) 4.3471(13)
Gd1 Ba1 . . 3.76758(4) 3.7634 3.77001(6)
Gd1 Ba1 . 1_55655 3.76758(4) 3.7634 3.77001(6)
Gd1 Co1 . 1_44555 3.3214(7) 3.2049(7) 3.4321(8)
Gd1 Co1 . 1_45555 3.3214(7) 3.2049(7) 3.4321(8)
Gd1 Co1 . 1_54555 3.3214(7) 3.2049(7) 3.4321(8)
Gd1 Co1 . . 3.3214(7) 3.2049(7) 3.4321(8)
Gd1 Co1 . 5_54655 3.3214(7) 3.2049(7) 3.4321(8)
Gd1 Co1 . 5_55655 3.3214(7) 3.2049(7) 3.4321(8)
Gd1 Co1 . 5_64655 3.3214(7) 3.2049(7) 3.4321(8)
Gd1 Co1 . 5_65655 3.3214(7) 3.2049(7) 3.4321(8)
Gd1 O2 . 1_45555 2.497(3) 2.414(3) 2.650(3)
Gd1 O2 . . 2.497(3) 2.414(3) 2.650(3)
Gd1 O2 . 3_54555 2.497(3) 2.414(3) 2.650(3)
Gd1 O2 . 3_55555 2.497(3) 2.414(3) 2.650(3)
Gd1 O2 . 5_55655 2.497(3) 2.414(3) 2.650(3)
Gd1 O2 . 5_65655 2.497(3) 2.414(3) 2.650(3)
Gd1 O2 . 7_54655 2.497(3) 2.414(3) 2.650(3)
Gd1 O2 . 7_55655 2.497(3) 2.414(3) 2.650(3)
Gd1 O3 . 1_44555 2.743(2) 2.538(3) 2.862(3)
Gd1 O3 . 1_45555 2.743(2) 2.538(3) 2.862(3)
Gd1 O3 . 1_54555 2.743(2) 2.538(3) 2.862(3)
Gd1 O3 . . 2.743(2) 2.538(3) 2.862(3)
Ba1 Ba1 . 1_44555 5.5062(4) 5.4249(4) 5.5467(3)
Ba1 Ba1 . 1_45555 3.8935(5) 3.8360(5) 3.9222(5)
Ba1 Ba1 . 1_46555 5.5062(4) 5.4249(4) 5.5467(3)
Ba1 Ba1 . 1_54555 3.8935(3) 3.8360(3) 3.9222(3)
Ba1 Ba1 . 1_56555 3.8935(3) 3.8360(3) 3.9222(3)
Ba1 Ba1 . 1_64555 5.5062(4) 5.4249(4) 5.5467(3)
Ba1 Ba1 . 1_65555 3.8935(5) 3.8360(5) 3.9222(5)
Ba1 Ba1 . 1_66555 5.5062(4) 5.4249(4) 5.5467(3)
Ba1 Co1 . 1_44555 3.3518(5) 3.3361(5) 3.3770(5)
Ba1 Co1 . 1_45555 3.3518(5) 3.3361(5) 3.3770(5)
Ba1 Co1 . 1_54555 3.3518(5) 3.3361(5) 3.3770(5)
Ba1 Co1 . . 3.3518(5) 3.3361(5) 3.3770(5)
Ba1 Co1 . 5_54555 3.3518(5) 3.3361(5) 3.3770(5)
Ba1 Co1 . 5_55555 3.3518(5) 3.3361(5) 3.3770(5)
Ba1 Co1 . 5_64555 3.3518(5) 3.3361(5) 3.3770(5)
Ba1 Co1 . 5_65555 3.3518(5) 3.3361(5) 3.3770(5)
Ba1 O1 . 1_44555 2.754(3) 2.647(3) 2.900(3)
Ba1 O1 . 1_45555 2.754(3) 2.647(3) 2.900(3)
Ba1 O1 . 1_54555 2.754(3) 2.647(3) 2.900(3)
Ba1 O1 . . 2.754(3) 2.647(3) 2.900(3)
Ba1 O2 . 1_45555 2.951(3) 2.766(3) 3.038(5)
Ba1 O2 . . 2.951(3) 2.766(3) 3.038(5)
Ba1 O2 . 3_54555 2.951(3) 2.766(3) 3.038(5)
Ba1 O2 . 3_55555 2.951(3) 2.766(3) 3.038(5)
Ba1 O2 . 5_55555 2.951(3) 2.766(3) 3.038(5)
Ba1 O2 . 5_65555 2.951(3) 2.766(3) 3.038(5)
Ba1 O2 . 7_54555 2.951(3) 2.766(3) 3.038(5)
Ba1 O2 . 7_55555 2.951(3) 2.766(3) 3.038(5)
Co1 O1 . . 1.9136(7) 1.8920(7) 1.9692(13)
Co1 O2 . . 1.973(2) 1.919(2) 2.026(2)
Co1 O2 . 1_56555 1.973(2) 1.919(2) 2.026(2)
Co1 O2 . 3_55555 1.973(2) 1.919(2) 2.026(2)
Co1 O2 . 3_65555 1.973(2) 1.919(2) 2.026(2)
Co1 O3 . . 1.8680(7) 1.8462(6) 1.8898(7)

loop_
_jana_atom_site_adp_c_label
_jana_atom_site_adp_c_type_symbol
_jana_atom_site_adp_c_111
_jana_atom_site_adp_c_112
_jana_atom_site_adp_c_113
_jana_atom_site_adp_c_122
_jana_atom_site_adp_c_123
_jana_atom_site_adp_c_133
_jana_atom_site_adp_c_222
_jana_atom_site_adp_c_223
_jana_atom_site_adp_c_233
_jana_atom_site_adp_c_333
Gd1 Gd 0 0 0 0 0 0 0 0 0 0

loop_
_jana_atom_site_adp_c_fourier_atom_site_label
_jana_atom_site_adp_c_tens_elem
_jana_atom_site_adp_c_wave_vector_seq_id
_jana_atom_site_adp_c_param_cos
_jana_atom_site_adp_c_param_sin
Gd1 C111 1 0 0.0157(7)
Gd1 C112 1 0 0
Gd1 C113 1 0 0
Gd1 C122 1 0 0.0024(3)
Gd1 C123 1 0 0
Gd1 C133 1 0 0.00032(9)
Gd1 C222 1 0 0
Gd1 C223 1 0 0
Gd1 C233 1 0 0
Gd1 C333 1 0 0
Gd1 C111 2 0 0
Gd1 C112 2 0 0.0024(3)
Gd1 C113 2 0 0
Gd1 C122 2 0 0
Gd1 C123 2 0 0
Gd1 C133 2 0 0
Gd1 C222 2 0 0.0157(7)
Gd1 C223 2 0 0
Gd1 C233 2 0 0.00032(9)
Gd1 C333 2 0 0
Gd1 C111 3 0 0.0146(4)
Gd1 C112 3 0 0.00122(16)
Gd1 C113 3 0 0
Gd1 C122 3 0 0.00122(16)
Gd1 C123 3 0 0
Gd1 C133 3 0 0.00020(5)
Gd1 C222 3 0 0.0146(4)
Gd1 C223 3 0 0
Gd1 C233 3 0 0.00020(5)
Gd1 C333 3 0 0
Gd1 C111 4 0 0.0146(4)
Gd1 C112 4 0 -0.00122(16)
Gd1 C113 4 0 0
Gd1 C122 4 0 0.00122(16)
Gd1 C123 4 0 0
Gd1 C133 4 0 0.00020(5)
Gd1 C222 4 0 -0.0146(4)
Gd1 C223 4 0 0
Gd1 C233 4 0 -0.00020(5)
Gd1 C333 4 0 0
